data_7022961
loop_
_publ_author_name
'Ben Yahia, Hamdi'
'Shikano, Masahiro'
'Kobayashi, Hironori'

_publ_section_title
;
 Single crystal growth of the novel Mn2(OH)2SO3, Mn2F(OH)SO3, and
 Mn5(OH)4(H2O)2[SO3]2[SO4] compounds using a hydrothermal method.
;
_journal_issue 19
_journal_name_full 'Dalton transactions (Cambridge, England : 2003)'
_journal_page_first 7158
_journal_page_last 7166
_journal_paper_doi 10.1039/c3dt50415h
_journal_volume 42
_journal_year 2013
_chemical_formula_moiety 'F1 H1 Mn2 O4 S1'
_chemical_formula_sum 'F H Mn2 O4 S'
_chemical_formula_weight 225.9
_chemical_name_systematic ' ?'
_space_group_IT_number 62
_symmetry_cell_setting orthorhombic
_symmetry_Int_Tables_number 62
_symmetry_space_group_name_Hall '-P 2ac 2n'
_symmetry_space_group_name_H-M 'P n m a'
_cell_angle_alpha 90
_cell_angle_beta 90
_cell_angle_gamma 90
_cell_formula_units_Z 4
_cell_length_a 7.413(4)
_cell_length_b 10.139(5)
_cell_length_c 5.717(3)
_cell_measurement_reflns_used 1083
_cell_measurement_temperature 293
_cell_measurement_theta_max 27.8
_cell_measurement_theta_min 4.02
_cell_volume 429.7(4)
_diffrn_ambient_temperature 293
_diffrn_measured_fraction_theta_full 0.98
_diffrn_measured_fraction_theta_max 0.9
_diffrn_measurement_device 'four-cycle diffractometer'
_diffrn_measurement_device_type 'SMART APEX'
_diffrn_measurement_method Multi-scan
_diffrn_radiation_monochromator graphite
_diffrn_radiation_source 'X-ray tube'
_diffrn_radiation_type 'Mo K\a'
_diffrn_radiation_wavelength 0.71073
_diffrn_reflns_av_R_equivalents 0.0716
_diffrn_reflns_av_sigmaI/netI 0.1023
_diffrn_reflns_limit_h_max 9
_diffrn_reflns_limit_h_min -9
_diffrn_reflns_limit_k_max 4
_diffrn_reflns_limit_k_min -13
_diffrn_reflns_limit_l_max 6
_diffrn_reflns_limit_l_min -5
_diffrn_reflns_number 1083
_diffrn_reflns_theta_full 22.19
_diffrn_reflns_theta_max 27.8
_diffrn_reflns_theta_min 4.02
_exptl_absorpt_coefficient_mu 6.287
_exptl_absorpt_correction_T_max 0.9378
_exptl_absorpt_correction_T_min 0.8737
_exptl_absorpt_correction_type gaussian
_exptl_absorpt_process_details 'Jana2006  (Petricek, Dusek & Palatinus, 2000)'
_exptl_crystal_colour colorless
_exptl_crystal_density_diffrn 3.4914
_exptl_crystal_description needle
_exptl_crystal_F_000 432
_exptl_crystal_size_max 0.080
_exptl_crystal_size_mid 0.030
_exptl_crystal_size_min 0.020
_refine_diff_density_max 1.16
_refine_diff_density_min -1.40
_refine_ls_extinction_coef 4900(1000)
_refine_ls_extinction_method 'B-C type 1 Gaussian isotropic (Becker & Coppens, 1974)'
_refine_ls_goodness_of_fit_gt 1.10
_refine_ls_goodness_of_fit_ref 1.03
_refine_ls_hydrogen_treatment refall
_refine_ls_number_constraints 1
_refine_ls_number_parameters 44
_refine_ls_number_reflns 477
_refine_ls_number_restraints 1
_refine_ls_R_factor_all 0.0965
_refine_ls_R_factor_gt 0.0398
_refine_ls_shift/su_max 0.0001
_refine_ls_shift/su_mean 0.0000
_refine_ls_structure_factor_coef Fsqd
_refine_ls_weighting_details w=1/(\s^2^(I)+0.0009I^2^)
_refine_ls_weighting_scheme sigma
_refine_ls_wR_factor_gt 0.0801
_refine_ls_wR_factor_ref 0.1108
_reflns_number_gt 234
_reflns_number_total 477
_reflns_threshold_expression I>4\s(I)
_cod_data_source_file c3dt50415h_2.cif
_cod_data_source_block I
_cod_original_sg_symbol_Hall '-P 2ac 2n '
_cod_original_formula_sum 'F1 H1 Mn2 O4 S1'
_cod_database_code 7022961

loop_
_symmetry_equiv_pos_site_id
_symmetry_equiv_pos_as_xyz
1 x,y,z
2 -x+1/2,-y,z+1/2
3 -x,y+1/2,-z
4 x+1/2,-y+1/2,-z+1/2
5 -x,-y,-z
6 x+1/2,y,-z+1/2
7 x,-y+1/2,z
8 -x+1/2,y+1/2,z+1/2

loop_
_atom_site_label
_atom_site_type_symbol
_atom_site_fract_x
_atom_site_fract_y
_atom_site_fract_z
_atom_site_adp_type
_atom_site_U_iso_or_equiv
_atom_site_symmetry_multiplicity
_atom_site_occupancy
_atom_site_calc_flag
Mn1 Mn 0.40076(16) 0.05883(12) 0.2402(3) Uani 0.0115(4) 8 1 d
S1 S 0.6675(4) 0.25 0.6065(6) Uani 0.0088(9) 4 1 d
O1 O 0.8142(10) 0.25 0.4141(15) Uani 0.014(3) 4 1 d
O2 O 0.5491(7) 0.1300(6) 0.5487(10) Uani 0.0100(18) 8 1 d
F F 0.3430(7) 0.9403(5) 0.9363(10) Uani 0.0163(17) 8 0.5 d
Oh O 0.3430(7) 0.9403(5) 0.9363(10) Uani 0.0163(17) 8 0.5 d
H H 0.29(2) 0.864(11) 1.00(3) Uiso 0.0155 8 0.5 d

loop_
_atom_site_aniso_label
_atom_site_aniso_type_symbol
_atom_site_aniso_U_11
_atom_site_aniso_U_22
_atom_site_aniso_U_33
_atom_site_aniso_U_12
_atom_site_aniso_U_13
_atom_site_aniso_U_23
Mn1 Mn 0.0093(7) 0.0158(7) 0.0094(8) -0.0005(6) 0.0018(6) -0.0006(7)
S1 S 0.0081(14) 0.0066(14) 0.0117(19) 0 -0.0015(14) 0
O1 O 0.013(5) 0.011(4) 0.016(5) 0 0.014(4) 0
O2 O 0.009(3) 0.014(3) 0.007(4) -0.004(2) -0.001(3) 0.002(3)
F F 0.009(3) 0.028(3) 0.012(3) 0.001(3) -0.001(2) -0.002(3)
Oh O 0.009(3) 0.028(3) 0.012(3) 0.001(3) -0.001(2) -0.002(3)

loop_
_atom_type_symbol
_atom_type_scat_dispersion_real
_atom_type_scat_dispersion_imag
_atom_type_scat_source
F 0.0171 0.0103 'International Tables Vol C tables 4.2.6.8 and 6.1.1.1'
H 0.0000 0.0000 'International Tables Vol C tables 4.2.6.8 and 6.1.1.1'
Mn 0.3368 0.7283 'International Tables Vol C tables 4.2.6.8 and 6.1.1.1'
O 0.0106 0.0060 'International Tables Vol C tables 4.2.6.8 and 6.1.1.1'
S 0.1246 0.1234 'International Tables Vol C tables 4.2.6.8 and 6.1.1.1'

loop_
_geom_bond_atom_site_label_1
_geom_bond_atom_site_label_2
_geom_bond_site_symmetry_2
_geom_bond_distance
Mn1 O1 4_455 2.224(5)
Mn1 O2 . 2.200(6)
Mn1 O2 5_656 2.294(6)
Mn1 F 1_544 2.155(6)
Mn1 F 2_564 2.126(6)
Mn1 F 5_666 2.151(6)
Mn1 Oh 1_544 2.155(6)
Mn1 Oh 2_564 2.126(6)
Mn1 Oh 5_666 2.151(6)
Mn1 H 2_564 2.19(15)
S1 O1 . 1.547(9)
S1 O2 . 1.536(6)
S1 O2 7_555 1.536(6)
O1 O2 . 2.436(9)
O1 O2 7_555 2.436(9)
O2 O2 7_555 2.433(8)
F Oh . 0
F H . 0.92(13)
Oh H . 0.92(13)
H H 7_565 2.32(16)
